data_8105776
loop_
_publ_author_name
'Liu, Zheng-Jun'
'Chen, Xiao-Miao'
'Cheng, Jing-Song'
'Deng, Tao-Li'
'Qin, Lan'

_publ_section_title
;
 Crystal structure of
 poly-[(\m2-(carboxylatomethyl)((3-nitrophenyl)sulfonyl)amido-\k3
 N:O:O&#x2032;)(\m2-4,4&#x2032;-bipyridine-\k2 N:N&#x2032;) nickel(II)],
 C18H14NiN4O6S
;
_journal_issue 3
_journal_name_full 'Zeitschrift f\"ur Kristallographie - New Crystal Structures'
_journal_page_first 549
_journal_page_last 550
_journal_paper_doi 10.1515/ncrs-2018-0551
_journal_volume 234
_journal_year 2019
_chemical_formula_moiety 'C18 H14 N4 Ni O6 S'
_chemical_formula_sum 'C18 H14 N4 Ni O6 S'
_chemical_formula_weight 473.10
_space_group_crystal_system trigonal
_space_group_IT_number 148
_space_group_name_Hall '-R 3'
_space_group_name_H-M_alt 'R -3 :H'
_atom_sites_solution_hydrogens geom
_atom_sites_solution_primary dual
_cell_angle_alpha 90
_cell_angle_beta 90
_cell_angle_gamma 120
_cell_formula_units_Z 18
_cell_length_a 31.014(11)
_cell_length_b 31.014(11)
_cell_length_c 10.125(7)
_cell_measurement_reflns_used 3711
_cell_measurement_temperature 296(2)
_cell_measurement_theta_max 25.270
_cell_measurement_theta_min 2.275
_cell_volume 8434(7)
_computing_cell_refinement 'SAINT v7.60A (Bruker, 2009)'
_computing_data_reduction 'SAINT v7.60A (Bruker, 2009)'
_computing_molecular_graphics 'Olex2 (Dolomanov et al., 2009)[18]'
_computing_publication_material 'Olex2 (Dolomanov et al., 2009)[18]'
_computing_structure_refinement 'ShelXL (Sheldrick, 2015)[17]'
_computing_structure_solution 'ShelXT (Sheldrick, 2015)[16]'
_diffrn_ambient_temperature 296.15
_diffrn_measured_fraction_theta_full 1.000
_diffrn_measured_fraction_theta_max 0.992
_diffrn_measurement_device_type 'CCD area detector'
_diffrn_measurement_method 'phi and omega scans'
_diffrn_radiation_monochromator graphite
_diffrn_radiation_type MoK\a
_diffrn_radiation_wavelength 0.71073
_diffrn_reflns_av_R_equivalents 0.0464
_diffrn_reflns_av_unetI/netI 0.0482
_diffrn_reflns_Laue_measured_fraction_full 1.000
_diffrn_reflns_Laue_measured_fraction_max 0.992
_diffrn_reflns_limit_h_max 35
_diffrn_reflns_limit_h_min -41
_diffrn_reflns_limit_k_max 41
_diffrn_reflns_limit_k_min -41
_diffrn_reflns_limit_l_max 13
_diffrn_reflns_limit_l_min -13
_diffrn_reflns_number 17895
_diffrn_reflns_point_group_measured_fraction_full 1.000
_diffrn_reflns_point_group_measured_fraction_max 0.992
_diffrn_reflns_theta_full 25.242
_diffrn_reflns_theta_max 28.440
_diffrn_reflns_theta_min 1.313
_exptl_absorpt_coefficient_mu 1.193
_exptl_absorpt_correction_T_max 0.7685
_exptl_absorpt_correction_T_min 0.7247
_exptl_absorpt_correction_type multi-scan
_exptl_absorpt_process_details SADABS
_exptl_crystal_colour green
_exptl_crystal_colour_primary green
_exptl_crystal_density_diffrn 1.677
_exptl_crystal_description block
_exptl_crystal_F_000 4356
_exptl_crystal_size_max 0.26
_exptl_crystal_size_mid 0.25
_exptl_crystal_size_min 0.21
_refine_diff_density_max 0.493
_refine_diff_density_min -0.505
_refine_diff_density_rms 0.068
_refine_ls_extinction_coef .
_refine_ls_extinction_method none
_refine_ls_goodness_of_fit_ref 1.041
_refine_ls_hydrogen_treatment constr
_refine_ls_matrix_type full
_refine_ls_number_parameters 271
_refine_ls_number_reflns 4697
_refine_ls_number_restraints 0
_refine_ls_restrained_S_all 1.041
_refine_ls_R_factor_all 0.0625
_refine_ls_R_factor_gt 0.0380
_refine_ls_shift/su_max 0.001
_refine_ls_shift/su_mean 0.000
_refine_ls_structure_factor_coef Fsqd
_refine_ls_weighting_details 'w=1/[\s^2^(Fo^2^)+(0.0387P)^2^+6.0025P] where P=(Fo^2^+2Fc^2^)/3'
_refine_ls_weighting_scheme calc
_refine_ls_wR_factor_gt 0.0848
_refine_ls_wR_factor_ref 0.0941
_reflns_Friedel_coverage 0.000
_reflns_Friedel_fraction_full .
_reflns_Friedel_fraction_max .
_reflns_number_gt 3385
_reflns_number_total 4697
_reflns_threshold_expression 'I > 2\s(I)'
_cod_data_source_file suppl_ncrs-2018-0551_suppl.cif
_cod_data_source_block 111
_cod_original_cell_volume 8434(8)
_cod_original_sg_symbol_H-M 'R -3'
_cod_database_code 8105776
_shelx_space_group_comment
;
The symmetry employed for this shelxl refinement is uniquely defined
by the following loop, which should always be used as a source of
symmetry information in preference to the above space-group names.
They are only intended as comments.
;
_shelx_estimated_absorpt_t_max 0.788
_shelx_estimated_absorpt_t_min 0.747
_olex2_refinement_description
;
1. Fixed Uiso
 At 1.2 times of:
  All C(H) groups, All C(H,H) groups
2.a Secondary CH2 refined with riding coordinates:
 C7(H7A,H7B)
2.b Aromatic/amide H refined with riding coordinates:
 C2(H2), C3(H3), C4(H4), C6(H6), C9(H9), C10(H10), C12(H12), C13(H13),
 C15(H15), C16(H16), C17(H17), C18(H18)
;

loop_
_space_group_symop_operation_xyz
'x, y, z'
'-y, x-y, z'
'-x+y, -x, z'
'x+2/3, y+1/3, z+1/3'
'-y+2/3, x-y+1/3, z+1/3'
'-x+y+2/3, -x+1/3, z+1/3'
'x+1/3, y+2/3, z+2/3'
'-y+1/3, x-y+2/3, z+2/3'
'-x+y+1/3, -x+2/3, z+2/3'
'-x, -y, -z'
'y, -x+y, -z'
'x-y, x, -z'
'-x+2/3, -y+1/3, -z+1/3'
'y+2/3, -x+y+1/3, -z+1/3'
'x-y+2/3, x+1/3, -z+1/3'
'-x+1/3, -y+2/3, -z+2/3'
'y+1/3, -x+y+2/3, -z+2/3'
'x-y+1/3, x+2/3, -z+2/3'

loop_
_atom_site_label
_atom_site_type_symbol
_atom_site_fract_x
_atom_site_fract_y
_atom_site_fract_z
_atom_site_U_iso_or_equiv
_atom_site_adp_type
_atom_site_occupancy
_atom_site_site_symmetry_order
_atom_site_calc_flag
_atom_site_refinement_flags_posn
_atom_site_refinement_flags_adp
_atom_site_refinement_flags_occupancy
_atom_site_disorder_assembly
_atom_site_disorder_group
Ni1 Ni 0.08130(2) 0.38507(2) 0.30183(3) 0.02756(10) Uani 1 1 d . . . . .
S1 S 0.18734(2) 0.45589(2) 0.15518(6) 0.03231(15) Uani 1 1 d . . . . .
O1 O 0.30621(9) 0.49945(10) 0.5643(3) 0.0795(8) Uani 1 1 d . . . . .
O2 O 0.34202(8) 0.57868(9) 0.5889(2) 0.0738(7) Uani 1 1 d . . . . .
O3 O 0.20460(6) 0.48022(7) 0.02977(17) 0.0475(5) Uani 1 1 d . . . . .
O4 O 0.20257(7) 0.42085(6) 0.1921(2) 0.0483(5) Uani 1 1 d . . . . .
O5 O 0.02357(6) 0.40384(6) -0.02796(16) 0.0347(4) Uani 1 1 d . . . . .
O6 O 0.03396(6) 0.37658(6) 0.16340(18) 0.0426(5) Uani 1 1 d . . . . .
N1 N 0.31029(9) 0.53977(11) 0.5402(2) 0.0523(6) Uani 1 1 d . . . . .
N2 N 0.12992(7) 0.43266(7) 0.16831(19) 0.0337(5) Uani 1 1 d . . . . .
N3 N 0.29729(7) 0.39022(8) 0.9094(2) 0.0355(5) Uani 1 1 d . . . . .
N4 N 0.12869(7) 0.39010(7) 0.44477(19) 0.0321(4) Uani 1 1 d . . . . .
C1 C 0.27523(9) 0.54153(10) 0.4478(2) 0.0382(6) Uani 1 1 d . . . . .
C2 C 0.26979(11) 0.58229(11) 0.4457(3) 0.0540(8) Uani 1 1 d . . . . .
H2 H 0.287904 0.608859 0.502744 0.065 Uiso 1 1 calc R . . . .
C3 C 0.23679(13) 0.58319(12) 0.3571(4) 0.0694(10) Uani 1 1 d . . . . .
H3 H 0.232237 0.610637 0.355221 0.083 Uiso 1 1 calc R . . . .
C4 C 0.21033(11) 0.54449(10) 0.2712(3) 0.0500(7) Uani 1 1 d . . . . .
H4 H 0.188198 0.545817 0.211622 0.060 Uiso 1 1 calc R . . . .
C5 C 0.21684(8) 0.50364(9) 0.2741(2) 0.0316(5) Uani 1 1 d . . . . .
C6 C 0.24906(8) 0.50160(9) 0.3649(2) 0.0349(6) Uani 1 1 d . . . . .
H6 H 0.252952 0.473796 0.369855 0.042 Uiso 1 1 calc R . . . .
C7 C 0.10423(9) 0.44162(11) 0.0608(3) 0.0458(7) Uani 1 1 d . . . . .
H7A H 0.118012 0.439278 -0.023119 0.055 Uiso 1 1 calc R . . . .
H7B H 0.108962 0.474891 0.068488 0.055 Uiso 1 1 calc R . . . .
C8 C 0.05012(8) 0.40429(8) 0.0654(2) 0.0278(5) Uani 1 1 d . . . . .
C9 C 0.29295(10) 0.37192(10) 0.7890(3) 0.0455(7) Uani 1 1 d . . . . .
H9 H 0.312951 0.358632 0.765952 0.055 Uiso 1 1 calc R . . . .
C10 C 0.26046(10) 0.37155(10) 0.6965(3) 0.0455(7) Uani 1 1 d . . . . .
H10 H 0.258981 0.358804 0.612450 0.055 Uiso 1 1 calc R . . . .
C11 C 0.22997(9) 0.39044(9) 0.7304(2) 0.0335(5) Uani 1 1 d . . . . .
C12 C 0.23376(10) 0.40843(11) 0.8551(3) 0.0448(7) Uani 1 1 d . . . . .
H12 H 0.213720 0.421264 0.881758 0.054 Uiso 1 1 calc R . . . .
C13 C 0.26746(10) 0.40744(11) 0.9411(3) 0.0446(7) Uani 1 1 d . . . . .
H13 H 0.269361 0.419559 1.026188 0.054 Uiso 1 1 calc R . . . .
C14 C 0.19494(9) 0.39122(9) 0.6324(2) 0.0319(5) Uani 1 1 d . . . . .
C15 C 0.18187(9) 0.42784(10) 0.6293(3) 0.0397(6) Uani 1 1 d . . . . .
H15 H 0.194955 0.453482 0.691006 0.048 Uiso 1 1 calc R . . . .
C16 C 0.14956(9) 0.42597(9) 0.5346(3) 0.0375(6) Uani 1 1 d . . . . .
H16 H 0.141732 0.451267 0.533027 0.045 Uiso 1 1 calc R . . . .
C17 C 0.14134(9) 0.35504(9) 0.4487(2) 0.0374(6) Uani 1 1 d . . . . .
H17 H 0.127091 0.329374 0.387226 0.045 Uiso 1 1 calc R . . . .
C18 C 0.17387(9) 0.35459(9) 0.5374(3) 0.0380(6) Uani 1 1 d . . . . .
H18 H 0.181986 0.329515 0.534166 0.046 Uiso 1 1 calc R . . . .

loop_
_atom_site_aniso_label
_atom_site_aniso_U_11
_atom_site_aniso_U_22
_atom_site_aniso_U_33
_atom_site_aniso_U_23
_atom_site_aniso_U_13
_atom_site_aniso_U_12
Ni1 0.02238(16) 0.02869(17) 0.02900(18) 0.00428(12) -0.00189(12) 0.01080(13)
S1 0.0239(3) 0.0326(3) 0.0362(4) -0.0069(3) 0.0007(2) 0.0109(2)
O1 0.0698(16) 0.0756(17) 0.0899(19) 0.0076(14) -0.0328(14) 0.0340(14)
O2 0.0495(13) 0.0763(16) 0.0636(15) -0.0143(12) -0.0255(11) 0.0074(12)
O3 0.0308(10) 0.0566(12) 0.0373(10) -0.0020(9) 0.0098(8) 0.0086(9)
O4 0.0396(10) 0.0388(10) 0.0721(14) -0.0166(10) -0.0100(10) 0.0237(9)
O5 0.0290(9) 0.0437(10) 0.0293(9) -0.0006(7) -0.0045(7) 0.0164(8)
O6 0.0257(9) 0.0445(11) 0.0450(11) 0.0158(9) -0.0036(8) 0.0081(8)
N1 0.0373(13) 0.0631(17) 0.0428(15) -0.0001(13) -0.0055(11) 0.0148(13)
N2 0.0222(10) 0.0395(11) 0.0307(11) 0.0054(9) -0.0024(8) 0.0089(9)
N3 0.0297(11) 0.0405(12) 0.0359(12) -0.0035(9) -0.0047(9) 0.0171(9)
N4 0.0314(11) 0.0355(11) 0.0315(11) -0.0002(9) -0.0022(9) 0.0183(9)
C1 0.0306(13) 0.0453(15) 0.0331(14) -0.0043(11) -0.0036(11) 0.0148(12)
C2 0.0567(19) 0.0433(17) 0.0537(19) -0.0195(14) -0.0152(15) 0.0186(15)
C3 0.086(3) 0.0484(19) 0.091(3) -0.0277(18) -0.032(2) 0.0463(19)
C4 0.0575(18) 0.0468(17) 0.0551(18) -0.0136(14) -0.0213(14) 0.0332(15)
C5 0.0253(12) 0.0301(12) 0.0374(14) -0.0031(10) 0.0001(10) 0.0123(10)
C6 0.0256(12) 0.0334(13) 0.0431(15) -0.0014(11) -0.0014(10) 0.0128(11)
C7 0.0277(13) 0.0548(17) 0.0397(16) 0.0145(13) -0.0030(11) 0.0093(13)
C8 0.0263(12) 0.0276(12) 0.0298(13) -0.0043(10) 0.0000(10) 0.0138(10)
C9 0.0476(16) 0.0536(17) 0.0483(17) -0.0179(14) -0.0178(13) 0.0350(14)
C10 0.0554(17) 0.0577(17) 0.0389(16) -0.0193(13) -0.0160(13) 0.0399(15)
C11 0.0344(13) 0.0357(13) 0.0329(14) -0.0051(11) -0.0064(10) 0.0193(11)
C12 0.0432(15) 0.071(2) 0.0345(15) -0.0120(13) -0.0047(12) 0.0397(15)
C13 0.0389(15) 0.0689(19) 0.0312(14) -0.0104(13) -0.0045(11) 0.0307(14)
C14 0.0329(13) 0.0340(13) 0.0309(13) -0.0036(10) -0.0031(10) 0.0182(11)
C15 0.0405(15) 0.0386(14) 0.0436(16) -0.0134(12) -0.0097(12) 0.0226(12)
C16 0.0398(14) 0.0363(14) 0.0429(16) -0.0060(11) -0.0069(11) 0.0240(12)
C17 0.0401(14) 0.0413(14) 0.0357(14) -0.0119(11) -0.0094(11) 0.0240(12)
C18 0.0472(15) 0.0373(14) 0.0398(15) -0.0108(11) -0.0128(12) 0.0287(13)

loop_
_atom_type_symbol
_atom_type_description
_atom_type_scat_dispersion_real
_atom_type_scat_dispersion_imag
_atom_type_scat_source
C C 0.0033 0.0016 'International Tables Vol C Tables 4.2.6.8 and 6.1.1.4'
H H 0.0000 0.0000 'International Tables Vol C Tables 4.2.6.8 and 6.1.1.4'
N N 0.0061 0.0033 'International Tables Vol C Tables 4.2.6.8 and 6.1.1.4'
Ni Ni 0.3393 1.1124 'International Tables Vol C Tables 4.2.6.8 and 6.1.1.4'
O O 0.0106 0.0060 'International Tables Vol C Tables 4.2.6.8 and 6.1.1.4'
S S 0.1246 0.1234 'International Tables Vol C Tables 4.2.6.8 and 6.1.1.4'

loop_
_geom_angle_atom_site_label_1
_geom_angle_atom_site_label_2
_geom_angle_atom_site_label_3
_geom_angle
_geom_angle_site_symmetry_1
_geom_angle_site_symmetry_3
O5 Ni1 N3 122.14(7) 6_455 14_456
O6 Ni1 O5 86.01(7) . 6_455
O6 Ni1 N2 81.59(8) . .
O6 Ni1 N3 91.62(9) . 14_456
O6 Ni1 N4 177.12(8) . .
N2 Ni1 O5 128.80(8) . 6_455
N2 Ni1 N3 107.76(9) . 14_456
N4 Ni1 O5 91.12(7) . 6_455
N4 Ni1 N2 100.12(9) . .
N4 Ni1 N3 90.06(9) . 14_456
O3 S1 N2 110.98(11) . .
O3 S1 C5 105.13(12) . .
O4 S1 O3 116.80(12) . .
O4 S1 N2 111.14(11) . .
O4 S1 C5 103.22(11) . .
N2 S1 C5 108.83(11) . .
C8 O5 Ni1 124.56(15) . 8_554
C8 O6 Ni1 117.69(15) . .
O1 N1 C1 118.1(2) . .
O2 N1 O1 123.7(3) . .
O2 N1 C1 118.2(3) . .
S1 N2 Ni1 131.35(12) . .
C7 N2 Ni1 111.18(15) . .
C7 N2 S1 117.15(16) . .
C9 N3 Ni1 123.47(17) . 15_556
C13 N3 Ni1 116.48(17) . 15_556
C13 N3 C9 117.2(2) . .
C16 N4 Ni1 126.05(16) . .
C16 N4 C17 116.5(2) . .
C17 N4 Ni1 117.48(16) . .
C2 C1 N1 119.2(2) . .
C2 C1 C6 122.5(2) . .
C6 C1 N1 118.3(2) . .
C1 C2 C3 118.1(3) . .
C2 C3 C4 121.5(3) . .
C3 C4 C5 119.4(3) . .
C4 C5 S1 120.2(2) . .
C4 C5 C6 119.8(2) . .
C6 C5 S1 119.87(19) . .
C1 C6 C5 118.7(2) . .
N2 C7 C8 109.9(2) . .
O5 C8 C7 117.7(2) . .
O6 C8 O5 124.1(2) . .
O6 C8 C7 118.1(2) . .
N3 C9 C10 123.3(2) . .
C9 C10 C11 118.8(2) . .
C10 C11 C14 120.2(2) . .
C12 C11 C10 117.8(2) . .
C12 C11 C14 121.9(2) . .
C11 C12 C13 119.3(2) . .
N3 C13 C12 123.5(2) . .
C15 C14 C11 123.2(2) . .
C18 C14 C11 120.2(2) . .
C18 C14 C15 116.6(2) . .
C16 C15 C14 119.4(2) . .
N4 C16 C15 123.7(2) . .
N4 C17 C18 123.7(2) . .
C17 C18 C14 120.1(2) . .

loop_
_geom_bond_atom_site_label_1
_geom_bond_atom_site_label_2
_geom_bond_distance
_geom_bond_site_symmetry_2
Ni1 O5 2.0255(17) 6_455
Ni1 O6 1.9500(18) .
Ni1 N2 2.013(2) .
Ni1 N3 2.168(2) 14_456
Ni1 N4 2.013(2) .
S1 O3 1.437(2) .
S1 O4 1.4344(19) .
S1 N2 1.557(2) .
S1 C5 1.767(2) .
O1 N1 1.217(3) .
O2 N1 1.216(3) .
O5 C8 1.249(3) .
O6 C8 1.242(3) .
N1 C1 1.456(3) .
N2 C7 1.456(3) .
N3 C9 1.323(3) .
N3 C13 1.318(3) .
N4 C16 1.328(3) .
N4 C17 1.328(3) .
C1 C2 1.357(4) .
C1 C6 1.375(3) .
C2 C3 1.372(4) .
C3 C4 1.373(4) .
C4 C5 1.380(3) .
C5 C6 1.383(3) .
C7 C8 1.489(3) .
C9 C10 1.372(3) .
C10 C11 1.382(3) .
C11 C12 1.361(4) .
C11 C14 1.481(3) .
C12 C13 1.372(4) .
C14 C15 1.384(3) .
C14 C18 1.378(3) .
C15 C16 1.367(3) .
C17 C18 1.356(3) .
